data_7051212
loop_
_publ_author_name
'Olivier Maury'
'Jean-Paul Gu\'egan'
'Thierry Renouard'
'Adam Hilton'
'Philippe Dupau'
'Nicolas Sandon'
'Lo\"ic Toupet'
'Hubert Le Bozec'

_publ_section_title
;
 Design and synthesis of 4,4'-\p-conjugated[2,2']-bipyridines: a
 versatile class of tunable chromophores and fluorophores
;
_journal_issue 12
_journal_name_full 'New J. Chem.'
_journal_page_first 1553
_journal_page_last 1566
_journal_paper_doi 10.1039/b106096c
_journal_volume 25
_journal_year 2001
_chemical_formula_sum 'C84 H108 N8'
_chemical_formula_weight 1229.78
_chemical_name_systematic
;
?
;
_space_group_IT_number 1
_symmetry_cell_setting triclinic
_symmetry_space_group_name_Hall 'P 1'
_symmetry_space_group_name_H-M 'P 1'
_atom_sites_solution_hydrogens geom
_atom_sites_solution_primary direct
_atom_sites_solution_secondary difmap
_audit_creation_method SHELXL-97
_cell_angle_alpha 105.67(2)
_cell_angle_beta 99.141(10)
_cell_angle_gamma 93.40(2)
_cell_formula_units_Z 1
_cell_length_a 11.915(3)
_cell_length_b 12.050(4)
_cell_length_c 13.544(2)
_cell_measurement_temperature 293(2)
_cell_volume 1837.8(8)
_computing_structure_refinement 'SHELXL-97 (Sheldrick, 1997)'
_computing_structure_solution 'SHELXS-97 (Sheldrick, 1990)'
_diffrn_ambient_temperature 293(2)
_diffrn_measured_fraction_theta_full 1.000
_diffrn_measured_fraction_theta_max 1.000
_diffrn_radiation_monochromator graphite
_diffrn_radiation_source 'fine-focus sealed tube'
_diffrn_radiation_type MoK\a
_diffrn_radiation_wavelength 0.71069
_diffrn_reflns_av_R_equivalents 0.0000
_diffrn_reflns_av_sigmaI/netI 0.0614
_diffrn_reflns_limit_h_max 15
_diffrn_reflns_limit_h_min 0
_diffrn_reflns_limit_k_max 15
_diffrn_reflns_limit_k_min -15
_diffrn_reflns_limit_l_max 17
_diffrn_reflns_limit_l_min -17
_diffrn_reflns_number 8401
_diffrn_reflns_theta_full 26.97
_diffrn_reflns_theta_max 26.97
_diffrn_reflns_theta_min 2.01
_exptl_absorpt_coefficient_mu 0.065
_exptl_crystal_colour yellow
_exptl_crystal_density_diffrn 1.111
_exptl_crystal_density_method 'not measured'
_exptl_crystal_description prism
_exptl_crystal_F_000 668
_exptl_crystal_size_max 0.44
_exptl_crystal_size_mid 0.42
_exptl_crystal_size_min 0.34
_refine_diff_density_max 0.354
_refine_diff_density_min -0.198
_refine_diff_density_rms 0.047
_refine_ls_abs_structure_details 'Flack H D (1983), Acta Cryst. A39, 876-881'
_refine_ls_abs_structure_Flack -2(7)
_refine_ls_extinction_coef 0.0008(15)
_refine_ls_extinction_expression Fc^*^=kFc[1+0.001xFc^2^\l^3^/sin(2\q)]^-1/4^
_refine_ls_extinction_method SHELXL
_refine_ls_goodness_of_fit_ref 0.928
_refine_ls_hydrogen_treatment mixed
_refine_ls_matrix_type full
_refine_ls_number_parameters 820
_refine_ls_number_reflns 8401
_refine_ls_number_restraints 6
_refine_ls_restrained_S_all 0.928
_refine_ls_R_factor_all 0.2044
_refine_ls_R_factor_gt 0.0776
_refine_ls_shift/su_max 0.851
_refine_ls_shift/su_mean 0.144
_refine_ls_structure_factor_coef Fsqd
_refine_ls_weighting_details 'calc w=1/[\s^2^(Fo^2^)+(0.2000P)^2^+0.0000P] where P=(Fo^2^+2Fc^2^)/3'
_refine_ls_weighting_scheme calc
_refine_ls_wR_factor_gt 0.2287
_refine_ls_wR_factor_ref 0.3179
_reflns_number_gt 3534
_reflns_number_total 8401
_reflns_threshold_expression >2sigma(I)
_cod_data_source_file b106096c.txt
_cod_data_source_block compound_1
_cod_depositor_comments
;
The following automatic conversions were performed:
'_symmetry_cell_setting' value 'Triclinic' changed to 'triclinic'
according to '/home/saulius/struct/CIF-dictionaries/cif_core.dic'
dictionary named 'cif_core.dic' version 2.4.1 from 2010-06-29.

Automatic conversion script
Id: cif_fix_enum 1527 2010-12-29 10:47:43Z saulius 
;
_cod_original_cell_volume 1837.9(8)
_cod_original_sg_symbol_H-M P1
_cod_database_code 7051212

loop_
_symmetry_equiv_pos_as_xyz
'x, y, z'

loop_
_atom_site_label
_atom_site_type_symbol
_atom_site_fract_x
_atom_site_fract_y
_atom_site_fract_z
_atom_site_U_iso_or_equiv
_atom_site_adp_type
_atom_site_occupancy
_atom_site_symmetry_multiplicity
_atom_site_calc_flag
_atom_site_refinement_flags
_atom_site_disorder_assembly
_atom_site_disorder_group
N1 N -0.3362(8) -0.9048(6) -0.1752(7) 0.068(2) Uani 1 1 d . . .
N2 N 0.3608(8) -0.2186(8) 0.1910(8) 0.082(3) Uani 1 1 d . . .
N3 N -0.4747(7) -0.6483(8) -0.0914(8) 0.078(3) Uani 1 1 d . . .
N4 N -1.1704(7) -1.3267(7) -0.4557(7) 0.076(3) Uani 1 1 d . . .
N51 N -0.3340(8) -0.3921(8) -0.1964(7) 0.076(3) Uani 1 1 d . . .
N52 N 0.3436(8) 0.2870(8) 0.2203(7) 0.082(3) Uani 1 1 d . . .
N53 N -0.4755(7) -0.1549(6) -0.0665(7) 0.068(2) Uani 1 1 d . . .
N54 N -1.1505(9) -0.8355(8) -0.4854(8) 0.085(3) Uani 1 1 d . . .
C2 C -0.3451(9) -0.7896(9) -0.1346(8) 0.064(3) Uani 1 1 d . . .
C3 C -0.2519(9) -0.7053(8) -0.0853(8) 0.063(3) Uani 1 1 d . . .
H3 H -0.2635 -0.6290 -0.0542 0.076 Uiso 1 1 calc R . .
C4 C -0.1424(9) -0.7381(9) -0.0840(7) 0.065(3) Uani 1 1 d . . .
C5 C -0.1354(9) -0.8579(9) -0.1257(8) 0.074(3) Uani 1 1 d . . .
H5 H -0.0648 -0.8869 -0.1210 0.089 Uiso 1 1 calc R . .
C6 C -0.2319(10) -0.9303(9) -0.1726(8) 0.075(3) Uani 1 1 d . . .
H6 H -0.2222 -1.0063 -0.2065 0.089 Uiso 1 1 calc R . .
C7 C -0.0372(9) -0.6611(9) -0.0361(7) 0.069(3) Uani 1 1 d . . .
H7 H 0.0299 -0.6947 -0.0232 0.083 Uiso 1 1 calc R . .
C8 C -0.0313(9) -0.5476(10) -0.0102(8) 0.073(3) Uani 1 1 d . . .
H8 H -0.0993 -0.5158 -0.0239 0.088 Uiso 1 1 calc R . .
C9 C 0.0720(8) -0.4649(9) 0.0385(8) 0.065(3) Uani 1 1 d . . .
C10 C 0.1790(11) -0.4993(9) 0.0606(9) 0.074(3) Uani 1 1 d . . .
H10 H 0.1883 -0.5779 0.0421 0.088 Uiso 1 1 calc R . .
C11 C 0.2743(11) -0.4182(11) 0.1104(8) 0.090(4) Uani 1 1 d . . .
H11 H 0.3444 -0.4456 0.1258 0.108 Uiso 1 1 calc R . .
C12 C 0.2694(9) -0.2991(9) 0.1380(8) 0.067(3) Uani 1 1 d . . .
C13 C 0.1584(8) -0.2658(9) 0.1088(8) 0.066(3) Uani 1 1 d . . .
H13 H 0.1496 -0.1874 0.1209 0.080 Uiso 1 1 calc R . .
C14 C 0.0637(9) -0.3461(9) 0.0631(9) 0.071(3) Uani 1 1 d . . .
H14 H -0.0073 -0.3201 0.0484 0.085 Uiso 1 1 calc R . .
C15 C 0.4704(10) -0.2578(10) 0.2263(8) 0.081(3) Uani 1 1 d . . .
H15A H 0.4559 -0.3239 0.2523 0.097 Uiso 1 1 calc R . .
H15B H 0.5144 -0.1962 0.2836 0.097 Uiso 1 1 calc R . .
C16 C 0.5413(8) -0.2922(9) 0.1398(9) 0.069(3) Uani 1 1 d . . .
H16A H 0.5671 -0.2242 0.1207 0.083 Uiso 1 1 calc R . .
H16B H 0.4952 -0.3467 0.0784 0.083 Uiso 1 1 calc R . .
C17 C 0.6434(12) -0.3475(12) 0.1806(13) 0.116(5) Uani 1 1 d . . .
H17A H 0.6173 -0.4176 0.1962 0.139 Uiso 1 1 calc R . .
H17B H 0.6868 -0.2944 0.2442 0.139 Uiso 1 1 calc R . .
C18 C 0.7195(13) -0.3767(13) 0.0974(10) 0.118(5) Uani 1 1 d . . .
H18A H 0.7872 -0.4058 0.1249 0.141 Uiso 1 1 calc R . .
H18B H 0.7404 -0.3081 0.0786 0.141 Uiso 1 1 calc R . .
H18C H 0.6783 -0.4345 0.0369 0.141 Uiso 1 1 calc R . .
C19 C 0.3518(12) -0.0943(10) 0.2130(10) 0.098(4) Uani 1 1 d D . .
H19A H 0.2966 -0.0809 0.1577 0.117 Uiso 1 1 calc R . .
H19B H 0.4252 -0.0553 0.2125 0.117 Uiso 1 1 calc R . .
C20 C 0.315(2) -0.0392(18) 0.3206(11) 0.238(14) Uani 1 1 d D . .
H20A H 0.2383 -0.0801 0.2977 0.286 Uiso 1 1 calc R . .
H20B H 0.3564 -0.0896 0.3545 0.286 Uiso 1 1 calc R . .
C21 C 0.299(3) 0.001(3) 0.3763(15) 0.34(2) Uani 1 1 d . . .
H21A H 0.2321 0.0266 0.3417 0.413 Uiso 1 1 calc R . .
H21B H 0.3587 0.0629 0.3840 0.413 Uiso 1 1 calc R . .
C22 C 0.2754(16) 0.0477(15) 0.4744(15) 0.169(8) Uani 1 1 d . . .
H22A H 0.2084 0.0878 0.4692 0.203 Uiso 1 1 calc R . .
H22B H 0.3389 0.1012 0.5167 0.203 Uiso 1 1 calc R . .
H22C H 0.2622 -0.0132 0.5058 0.203 Uiso 1 1 calc R . .
C32 C -0.4638(10) -0.7568(7) -0.1374(7) 0.063(3) Uani 1 1 d . . .
C33 C -0.5580(10) -0.8368(10) -0.1755(8) 0.073(3) Uani 1 1 d . . .
H33 H -0.5479 -0.9150 -0.1971 0.088 Uiso 1 1 calc R . .
C34 C -0.6695(8) -0.8037(9) -0.1829(8) 0.066(3) Uani 1 1 d . . .
C35 C -0.6805(10) -0.6882(9) -0.1356(9) 0.077(3) Uani 1 1 d . . .
H35 H -0.7524 -0.6628 -0.1320 0.092 Uiso 1 1 calc R . .
C36 C -0.5827(11) -0.6117(9) -0.0940(10) 0.086(4) Uani 1 1 d . . .
H36 H -0.5896 -0.5333 -0.0670 0.103 Uiso 1 1 calc R . .
C37 C -0.7730(10) -0.8863(10) -0.2272(9) 0.080(3) Uani 1 1 d . . .
H37 H -0.8413 -0.8534 -0.2355 0.096 Uiso 1 1 calc R . .
C38 C -0.7818(9) -0.9994(8) -0.2563(8) 0.070(3) Uani 1 1 d . . .
H38 H -0.7139 -1.0320 -0.2447 0.083 Uiso 1 1 calc R . .
C39 C -0.8828(9) -1.0817(9) -0.3045(8) 0.068(3) Uani 1 1 d . . .
C40 C -0.8802(10) -1.2014(10) -0.3281(8) 0.076(3) Uani 1 1 d . . .
H40 H -0.8111 -1.2281 -0.3077 0.092 Uiso 1 1 calc R . .
C41 C -0.9693(9) -1.2818(10) -0.3782(9) 0.077(3) Uani 1 1 d . . .
H41 H -0.9587 -1.3601 -0.3947 0.092 Uiso 1 1 calc R . .
C42 C -1.0745(9) -1.2492(9) -0.4045(8) 0.067(3) Uani 1 1 d . . .
C43 C -1.0868(7) -1.1292(8) -0.3787(9) 0.072(3) Uani 1 1 d . . .
H43 H -1.1586 -1.1042 -0.3915 0.087 Uiso 1 1 calc R . .
C44 C -0.9928(9) -1.0500(9) -0.3347(9) 0.076(3) Uani 1 1 d . . .
H44 H -1.0016 -0.9718 -0.3243 0.091 Uiso 1 1 calc R . .
C45 C -1.1697(10) -1.4493(10) -0.4801(9) 0.092(4) Uani 1 1 d . . .
H45A H -1.2421 -1.4814 -0.4698 0.110 Uiso 1 1 calc R . .
H45B H -1.1104 -1.4652 -0.4293 0.110 Uiso 1 1 calc R . .
C46 C -1.152(3) -1.5114(19) -0.580(2) 0.257(15) Uani 1 1 d . . .
H46A H -1.1064 -1.5702 -0.5645 0.308 Uiso 1 1 calc R . .
H46B H -1.2277 -1.5524 -0.6115 0.308 Uiso 1 1 calc R . .
C47 C -1.124(4) -1.499(2) -0.643(2) 0.35(2) Uani 1 1 d D . .
H47A H -1.0541 -1.4475 -0.6124 0.416 Uiso 1 1 calc R . .
H47B H -1.1780 -1.4513 -0.6677 0.416 Uiso 1 1 calc R . .
C48 C -1.0920(16) -1.5792(16) -0.7532(11) 0.156(7) Uani 1 1 d D . .
H48A H -1.0613 -1.5296 -0.7895 0.187 Uiso 1 1 calc R . .
H48B H -1.1599 -1.6249 -0.7963 0.187 Uiso 1 1 calc R . .
H48C H -1.0365 -1.6295 -0.7378 0.187 Uiso 1 1 calc R . .
C49 C -1.2799(9) -1.2862(10) -0.4932(9) 0.088(4) Uani 1 1 d . . .
H49A H -1.3204 -1.3456 -0.5543 0.105 Uiso 1 1 calc R . .
H49B H -1.2634 -1.2173 -0.5145 0.105 Uiso 1 1 calc R . .
C50 C -1.3559(11) -1.2594(12) -0.4147(10) 0.095(4) Uani 1 1 d . . .
H50A H -1.3834 -1.3313 -0.4031 0.114 Uiso 1 1 calc R . .
H50B H -1.3109 -1.2114 -0.3494 0.114 Uiso 1 1 calc R . .
C51 C -1.4576(9) -1.1982(11) -0.4436(9) 0.086(4) Uani 1 1 d . . .
H51A H -1.4299 -1.1273 -0.4569 0.104 Uiso 1 1 calc R . .
H51B H -1.5031 -1.2470 -0.5083 0.104 Uiso 1 1 calc R . .
C52 C -1.5318(12) -1.1690(14) -0.3677(13) 0.133(6) Uani 1 1 d . . .
H52A H -1.5908 -1.1266 -0.3919 0.159 Uiso 1 1 calc R . .
H52B H -1.4880 -1.1222 -0.3024 0.159 Uiso 1 1 calc R . .
H52C H -1.5659 -1.2388 -0.3584 0.159 Uiso 1 1 calc R . .
C62 C -0.3439(8) -0.2836(9) -0.1396(7) 0.057(2) Uani 1 1 d . . .
C63 C -0.2543(8) -0.1975(9) -0.0988(8) 0.060(2) Uani 1 1 d . . .
H63 H -0.2664 -0.1234 -0.0619 0.072 Uiso 1 1 calc R . .
C64 C -0.1454(7) -0.2240(9) -0.1141(8) 0.060(3) Uani 1 1 d . . .
C65 C -0.1367(9) -0.3316(10) -0.1767(8) 0.075(3) Uani 1 1 d . . .
H65 H -0.0664 -0.3503 -0.1942 0.090 Uiso 1 1 calc R . .
C66 C -0.2310(10) -0.4132(8) -0.2145(9) 0.074(3) Uani 1 1 d . . .
H66 H -0.2212 -0.4866 -0.2547 0.089 Uiso 1 1 calc R . .
C67 C -0.0476(9) -0.1371(9) -0.0726(9) 0.068(3) Uani 1 1 d . . .
H67 H 0.0130 -0.1439 -0.1088 0.082 Uiso 1 1 calc R . .
C68 C -0.0369(8) -0.0470(10) 0.0146(8) 0.069(3) Uani 1 1 d . . .
H68 H -0.0998 -0.0415 0.0478 0.083 Uiso 1 1 calc R . .
C69 C 0.0556(8) 0.0403(8) 0.0628(8) 0.059(2) Uani 1 1 d . . .
C70 C 0.0590(9) 0.1156(8) 0.1574(9) 0.070(3) Uani 1 1 d . . .
H70 H -0.0051 0.1144 0.1884 0.084 Uiso 1 1 calc R . .
C71 C 0.1522(11) 0.1947(9) 0.2112(9) 0.086(3) Uani 1 1 d . . .
H71 H 0.1501 0.2410 0.2779 0.103 Uiso 1 1 calc R . .
C72 C 0.2514(9) 0.2069(9) 0.1670(9) 0.069(3) Uani 1 1 d . . .
C73 C 0.2444(9) 0.1359(9) 0.0658(8) 0.075(3) Uani 1 1 d . . .
H73 H 0.3044 0.1427 0.0308 0.090 Uiso 1 1 calc R . .
C74 C 0.1512(9) 0.0555(9) 0.0157(8) 0.070(3) Uani 1 1 d . . .
H74 H 0.1513 0.0096 -0.0516 0.083 Uiso 1 1 calc R . .
C75 C 0.4378(11) 0.3024(10) 0.1758(10) 0.087(3) Uani 1 1 d . . .
H75A H 0.4798 0.3775 0.2125 0.105 Uiso 1 1 calc R . .
H75B H 0.4127 0.3010 0.1037 0.105 Uiso 1 1 calc R . .
C76 C 0.5180(12) 0.2054(11) 0.1804(11) 0.110(5) Uani 1 1 d . . .
H76A H 0.5500 0.2110 0.2522 0.132 Uiso 1 1 calc R . .
H76B H 0.4755 0.1296 0.1486 0.132 Uiso 1 1 calc R . .
C77 C 0.6102(14) 0.2221(16) 0.1228(13) 0.161(8) Uani 1 1 d . . .
H77A H 0.6556 0.2961 0.1566 0.193 Uiso 1 1 calc R . .
H77B H 0.5782 0.2202 0.0518 0.193 Uiso 1 1 calc R . .
C78 C 0.6932(13) 0.1094(14) 0.1237(13) 0.139(6) Uani 1 1 d . . .
H78A H 0.7549 0.1165 0.0872 0.167 Uiso 1 1 calc R . .
H78B H 0.6471 0.0369 0.0899 0.167 Uiso 1 1 calc R . .
H78C H 0.7237 0.1122 0.1944 0.167 Uiso 1 1 calc R . .
C79 C 0.3582(13) 0.3471(13) 0.3314(10) 0.111(4) Uani 1 1 d . . .
H79A H 0.4386 0.3605 0.3632 0.133 Uiso 1 1 calc R . .
H79B H 0.3181 0.3017 0.3668 0.133 Uiso 1 1 calc R . .
C80 C 0.3071(15) 0.4643(9) 0.3384(12) 0.142(6) Uani 1 1 d . . .
H80A H 0.3680 0.5145 0.3279 0.170 Uiso 1 1 calc R . .
H80B H 0.2491 0.4481 0.2759 0.170 Uiso 1 1 calc R . .
C81 C 0.269(2) 0.5208(14) 0.399(2) 0.259(15) Uani 1 1 d . . .
H81A H 0.3236 0.5323 0.4630 0.310 Uiso 1 1 calc R . .
H81B H 0.2033 0.4731 0.4055 0.310 Uiso 1 1 calc R . .
C82 C 0.2269(14) 0.6400(10) 0.4057(13) 0.132(5) Uani 1 1 d . . .
H82A H 0.2083 0.6721 0.4733 0.158 Uiso 1 1 calc R . .
H82B H 0.1602 0.6319 0.3531 0.158 Uiso 1 1 calc R . .
H82C H 0.2860 0.6906 0.3948 0.158 Uiso 1 1 calc R . .
C92 C -0.4621(9) -0.2601(8) -0.1226(8) 0.063(3) Uani 1 1 d . . .
C93 C -0.5539(9) -0.3448(9) -0.1648(8) 0.067(3) Uani 1 1 d . . .
H93 H -0.5409 -0.4165 -0.2061 0.081 Uiso 1 1 calc R . .
C94 C -0.6645(9) -0.3275(8) -0.1484(7) 0.063(3) Uani 1 1 d . . .
C95 C -0.6792(10) -0.2143(9) -0.0923(9) 0.072(3) Uani 1 1 d . . .
H95 H -0.7511 -0.1936 -0.0811 0.087 Uiso 1 1 calc R . .
C96 C -0.5840(11) -0.1356(11) -0.0548(9) 0.086(3) Uani 1 1 d . . .
H96 H -0.5950 -0.0613 -0.0175 0.103 Uiso 1 1 calc R . .
C97 C -0.7659(9) -0.4125(9) -0.1948(9) 0.070(3) Uani 1 1 d . . .
H97 H -0.8299 -0.4015 -0.1634 0.084 Uiso 1 1 calc R . .
C98 C -0.7735(9) -0.5020(8) -0.2765(9) 0.071(3) Uani 1 1 d . . .
H98 H -0.7085 -0.5120 -0.3066 0.085 Uiso 1 1 calc R . .
C99 C -0.8728(9) -0.5893(8) -0.3267(9) 0.066(3) Uani 1 1 d . . .
C100 C -0.9650(9) -0.6058(9) -0.2816(8) 0.066(3) Uani 1 1 d . . .
H100 H -0.9666 -0.5595 -0.2148 0.079 Uiso 1 1 calc R . .
C101 C -1.0548(7) -0.6883(9) -0.3317(8) 0.067(3) Uani 1 1 d . . .
H101 H -1.1149 -0.6985 -0.2977 0.081 Uiso 1 1 calc R . .
C102 C -1.0571(10) -0.7570(8) -0.4327(9) 0.072(3) Uani 1 1 d . . .
C103 C -0.9648(9) -0.7465(9) -0.4797(9) 0.078(3) Uani 1 1 d . . .
H103 H -0.9631 -0.7947 -0.5458 0.093 Uiso 1 1 calc R . .
C104 C -0.8750(11) -0.6640(11) -0.4281(10) 0.085(3) Uani 1 1 d . . .
H104 H -0.8131 -0.6567 -0.4608 0.102 Uiso 1 1 calc R . .
C105 C -1.1663(12) -0.8960(10) -0.5946(11) 0.101(4) Uani 1 1 d . . .
H105 H -1.2399 -0.8769 -0.6237 0.121 Uiso 1 1 calc R . .
H106 H -1.1101 -0.8552 -0.6204 0.121 Uiso 1 1 calc R . .
C106 C -1.1648(16) -1.0158(16) -0.6494(15) 0.076(5) Uiso 0.50 1 d P . .
H107 H -1.1827 -1.0289 -0.7243 0.091 Uiso 0.50 1 calc PR . .
H108 H -1.2178 -1.0657 -0.6288 0.091 Uiso 0.50 1 calc PR . .
C107 C -1.0503(14) -1.0327(14) -0.6165(13) 0.066(4) Uiso 0.50 1 d PD . .
H109 H -1.0331 -1.0245 -0.5423 0.079 Uiso 0.50 1 calc PR . .
H110 H -0.9967 -0.9807 -0.6342 0.079 Uiso 0.50 1 calc PR . .
C108 C -1.0523(16) -1.1623(16) -0.6836(15) 0.222(13) Uani 1 1 d D . .
H111 H -0.9786 -1.1884 -0.6688 0.266 Uiso 1 1 calc R . .
H112 H -1.0705 -1.1670 -0.7564 0.266 Uiso 1 1 calc R . .
H113 H -1.1090 -1.2103 -0.6665 0.266 Uiso 1 1 calc R . .
C109 C -1.2527(10) -0.8513(10) -0.4328(11) 0.095(4) Uani 1 1 d . . .
H114 H -1.2253 -0.8427 -0.3595 0.114 Uiso 1 1 calc R . .
H115 H -1.2911 -0.9291 -0.4641 0.114 Uiso 1 1 calc R . .
C110 C -1.3383(10) -0.7630(13) -0.4433(11) 0.129(6) Uani 1 1 d . . .
H116 H -1.2939 -0.6883 -0.4278 0.155 Uiso 1 1 calc R . .
H117 H -1.3738 -0.7832 -0.5163 0.155 Uiso 1 1 calc R . .
C111 C -1.4183(14) -0.7474(17) -0.3916(13) 0.176(9) Uani 1 1 d . . .
H118 H -1.3797 -0.7304 -0.3197 0.211 Uiso 1 1 calc R . .
H119 H -1.4593 -0.8240 -0.4079 0.211 Uiso 1 1 calc R . .
C112 C -1.5004(13) -0.6766(13) -0.3878(11) 0.126(5) Uani 1 1 d . . .
H120 H -1.5516 -0.6944 -0.3447 0.151 Uiso 1 1 calc R . .
H121 H -1.5421 -0.6868 -0.4569 0.151 Uiso 1 1 calc R . .
H122 H -1.4667 -0.5978 -0.3589 0.151 Uiso 1 1 calc R . .

loop_
_atom_site_aniso_label
_atom_site_aniso_U_11
_atom_site_aniso_U_22
_atom_site_aniso_U_33
_atom_site_aniso_U_23
_atom_site_aniso_U_13
_atom_site_aniso_U_12
N1 0.091(6) 0.040(4) 0.073(6) 0.018(4) 0.010(5) 0.012(4)
N2 0.066(6) 0.080(7) 0.091(7) 0.012(5) 0.018(5) -0.007(5)
N3 0.062(5) 0.078(6) 0.095(7) 0.033(5) 0.008(5) 0.005(5)
N4 0.064(6) 0.069(6) 0.081(6) 0.009(5) -0.001(5) 0.008(5)
N51 0.067(6) 0.077(6) 0.081(6) 0.019(5) 0.008(5) 0.010(5)
N52 0.066(6) 0.081(7) 0.087(7) 0.012(5) 0.003(5) -0.006(5)
N53 0.073(6) 0.049(5) 0.073(6) -0.001(4) 0.025(5) 0.006(4)
N54 0.091(7) 0.078(6) 0.090(7) 0.030(6) 0.020(6) 0.010(5)
C2 0.059(6) 0.081(7) 0.054(6) 0.024(5) 0.007(4) 0.011(5)
C3 0.074(7) 0.050(5) 0.059(6) 0.001(4) 0.017(5) 0.000(5)
C4 0.078(7) 0.069(7) 0.047(5) 0.009(5) 0.023(5) 0.002(5)
C5 0.065(6) 0.083(7) 0.065(6) 0.013(6) 0.001(5) 0.012(6)
C6 0.087(8) 0.064(6) 0.073(7) 0.013(5) 0.018(6) 0.036(6)
C7 0.070(7) 0.069(7) 0.056(6) -0.001(5) 0.008(5) -0.002(5)
C8 0.070(7) 0.094(8) 0.060(6) 0.031(6) 0.014(5) -0.004(6)
C9 0.053(6) 0.088(8) 0.058(6) 0.026(5) 0.014(5) -0.007(5)
C10 0.090(8) 0.061(6) 0.071(7) 0.018(5) 0.024(6) 0.003(6)
C11 0.099(9) 0.106(10) 0.065(7) 0.021(7) 0.010(6) 0.030(8)
C12 0.070(7) 0.057(6) 0.070(7) 0.005(5) 0.025(6) 0.007(5)
C13 0.062(6) 0.066(6) 0.072(6) 0.019(5) 0.014(5) 0.005(5)
C14 0.055(6) 0.063(6) 0.090(8) 0.016(6) 0.007(5) 0.007(5)
C15 0.085(7) 0.098(8) 0.056(6) 0.024(6) -0.004(5) 0.020(6)
C16 0.059(6) 0.068(6) 0.077(7) 0.012(5) 0.018(5) -0.004(5)
C17 0.112(10) 0.114(10) 0.153(13) 0.074(9) 0.037(10) 0.048(8)
C18 0.142(12) 0.139(13) 0.084(9) 0.034(8) 0.043(9) 0.034(10)
C19 0.106(9) 0.071(7) 0.123(10) 0.040(7) 0.021(8) 0.007(6)
C20 0.41(4) 0.178(18) 0.074(9) -0.046(10) 0.013(15) 0.10(2)
C21 0.46(4) 0.49(5) 0.086(12) -0.002(18) 0.138(19) 0.22(4)
C22 0.142(13) 0.122(12) 0.22(2) 0.006(12) 0.031(13) 0.038(10)
C32 0.086(8) 0.035(5) 0.064(6) 0.011(4) 0.013(5) -0.002(4)
C33 0.076(7) 0.073(7) 0.073(7) 0.026(5) 0.008(6) 0.010(6)
C34 0.062(6) 0.066(7) 0.074(7) 0.031(5) 0.004(5) 0.000(5)
C35 0.088(8) 0.064(7) 0.092(8) 0.035(6) 0.026(6) 0.020(6)
C36 0.094(9) 0.057(6) 0.107(9) 0.039(6) -0.001(7) -0.009(6)
C37 0.072(7) 0.082(8) 0.108(9) 0.050(7) 0.031(7) 0.034(6)
C38 0.071(7) 0.058(6) 0.080(7) 0.010(5) 0.023(6) 0.029(5)
C39 0.070(7) 0.067(7) 0.068(7) 0.014(5) 0.015(6) 0.026(5)
C40 0.076(7) 0.087(8) 0.074(7) 0.031(6) 0.019(6) 0.019(6)
C41 0.065(7) 0.064(7) 0.098(9) 0.015(6) 0.017(6) 0.008(5)
C42 0.058(6) 0.079(7) 0.060(6) 0.022(5) -0.001(5) 0.001(5)
C43 0.037(5) 0.055(6) 0.120(9) 0.017(6) 0.015(5) -0.001(4)
C44 0.079(7) 0.060(7) 0.084(8) 0.012(5) 0.014(6) 0.015(6)
C45 0.077(7) 0.075(8) 0.097(8) -0.010(6) 0.003(6) -0.010(6)
C46 0.44(4) 0.170(19) 0.24(3) 0.074(17) 0.22(3) 0.13(2)
C47 0.60(6) 0.29(3) 0.25(3) 0.15(3) 0.26(4) 0.03(3)
C48 0.197(17) 0.194(17) 0.099(9) 0.046(10) 0.073(10) 0.053(13)
C49 0.064(7) 0.091(8) 0.097(9) 0.008(6) 0.023(6) -0.021(6)
C50 0.087(9) 0.113(10) 0.082(9) 0.028(7) 0.004(7) 0.006(7)
C51 0.055(6) 0.125(10) 0.077(7) 0.031(7) 0.005(5) 0.008(6)
C52 0.084(9) 0.155(15) 0.158(14) 0.036(11) 0.018(9) 0.060(9)
C62 0.055(6) 0.066(6) 0.053(5) 0.012(4) 0.021(4) 0.011(4)
C63 0.058(6) 0.063(6) 0.062(6) 0.028(4) 0.006(5) 0.003(4)
C64 0.049(5) 0.066(6) 0.068(7) 0.018(5) 0.016(5) 0.013(5)
C65 0.055(6) 0.094(8) 0.081(8) 0.029(6) 0.014(5) 0.022(6)
C66 0.068(7) 0.044(5) 0.098(9) -0.001(5) 0.018(6) 0.005(5)
C67 0.053(6) 0.070(7) 0.075(7) 0.013(6) 0.009(5) 0.006(5)
C68 0.049(5) 0.097(8) 0.072(7) 0.037(6) 0.011(5) 0.025(5)
C69 0.044(5) 0.065(6) 0.065(6) 0.022(5) 0.001(4) 0.004(4)
C70 0.065(6) 0.057(6) 0.080(7) -0.001(5) 0.025(5) -0.004(5)
C71 0.125(10) 0.067(7) 0.076(7) 0.023(6) 0.040(7) 0.021(7)
C72 0.061(6) 0.073(7) 0.078(7) 0.029(6) 0.010(6) 0.013(5)
C73 0.082(7) 0.076(7) 0.064(7) 0.019(5) 0.003(6) 0.022(6)
C74 0.065(6) 0.074(7) 0.062(6) 0.004(5) 0.017(5) 0.011(5)
C75 0.093(8) 0.076(7) 0.087(7) 0.018(6) 0.015(6) -0.005(6)
C76 0.117(10) 0.112(9) 0.113(10) 0.063(8) 0.016(8) -0.027(8)
C77 0.140(13) 0.224(18) 0.123(12) 0.077(12) 0.011(10) -0.051(13)
C78 0.107(10) 0.142(13) 0.156(15) 0.021(11) 0.007(10) 0.064(10)
C79 0.113(10) 0.124(11) 0.073(8) 0.002(8) 0.002(8) -0.004(9)
C80 0.222(16) 0.054(6) 0.167(13) 0.008(7) 0.129(12) 0.012(8)
C81 0.42(3) 0.123(12) 0.38(3) 0.152(17) 0.33(3) 0.150(17)
C82 0.166(13) 0.082(7) 0.178(14) 0.055(8) 0.076(11) 0.049(8)
C92 0.062(6) 0.054(6) 0.068(6) 0.020(5) -0.006(5) -0.006(5)
C93 0.067(7) 0.066(6) 0.064(6) 0.000(5) 0.024(5) 0.014(5)
C94 0.073(7) 0.058(6) 0.059(6) 0.025(5) 0.004(5) 0.002(5)
C95 0.072(7) 0.060(6) 0.077(7) 0.006(5) 0.015(6) 0.007(5)
C96 0.086(8) 0.097(9) 0.071(7) 0.013(6) 0.015(6) 0.024(7)
C97 0.062(6) 0.072(7) 0.081(8) 0.027(6) 0.021(6) 0.008(5)
C98 0.076(7) 0.055(6) 0.080(7) 0.018(5) 0.017(6) -0.012(5)
C99 0.071(6) 0.061(6) 0.079(7) 0.033(5) 0.025(6) 0.018(5)
C100 0.067(6) 0.074(7) 0.062(6) 0.028(5) 0.008(5) 0.008(5)
C101 0.041(5) 0.073(7) 0.092(8) 0.025(6) 0.026(5) -0.003(4)
C102 0.084(8) 0.049(6) 0.077(7) 0.012(5) 0.007(6) -0.007(5)
C103 0.066(7) 0.071(7) 0.080(7) -0.001(6) 0.015(6) -0.017(5)
C104 0.081(8) 0.096(9) 0.085(8) 0.033(7) 0.027(7) 0.002(6)
C105 0.109(10) 0.069(8) 0.108(10) 0.008(7) 0.011(9) -0.019(7)
C108 0.173(17) 0.28(3) 0.168(16) -0.021(17) 0.098(14) -0.099(18)
C109 0.065(7) 0.076(7) 0.125(10) 0.007(7) 0.010(7) -0.009(6)
C110 0.072(7) 0.167(13) 0.124(11) -0.003(9) 0.004(7) 0.061(8)
C111 0.185(14) 0.27(2) 0.149(14) 0.123(14) 0.093(12) 0.187(15)
C112 0.139(13) 0.138(12) 0.091(9) 0.025(8) 0.004(9) 0.029(10)

loop_
_atom_type_symbol
_atom_type_description
_atom_type_scat_dispersion_real
_atom_type_scat_dispersion_imag
_atom_type_scat_source
C C 0.0033 0.0016 'International Tables Vol C Tables 4.2.6.8 and 6.1.1.4'
H H 0.0000 0.0000 'International Tables Vol C Tables 4.2.6.8 and 6.1.1.4'
N N 0.0061 0.0033 'International Tables Vol C Tables 4.2.6.8 and 6.1.1.4'

loop_
_geom_angle_atom_site_label_1
_geom_angle_atom_site_label_2
_geom_angle_atom_site_label_3
_geom_angle
_geom_angle_site_symmetry_1
_geom_angle_site_symmetry_3
_geom_angle_publ_flag
C6 N1 C2 114.0(9) . . ?
C12 N2 C19 121.6(10) . . ?
C12 N2 C15 119.6(9) . . ?
C19 N2 C15 118.9(9) . . ?
C32 N3 C36 119.4(9) . . ?
C42 N4 C45 123.1(9) . . ?
C42 N4 C49 121.5(8) . . ?
C45 N4 C49 115.4(8) . . ?
C66 N51 C62 116.0(8) . . ?
C75 N52 C72 121.6(10) . . ?
C75 N52 C79 114.5(10) . . ?
C72 N52 C79 123.2(10) . . ?
C92 N53 C96 115.8(9) . . ?
C102 N54 C105 123.5(11) . . ?
C102 N54 C109 120.7(10) . . ?
C105 N54 C109 115.3(10) . . ?
N1 C2 C3 124.5(9) . . ?
N1 C2 C32 115.5(7) . . ?
C3 C2 C32 119.8(8) . . ?
C4 C3 C2 118.6(9) . . ?
C4 C3 H3 120.8 . . ?
C2 C3 H3 120.6 . . ?
C3 C4 C5 115.7(9) . . ?
C3 C4 C7 125.2(9) . . ?
C5 C4 C7 118.9(10) . . ?
C6 C5 C4 119.8(10) . . ?
C6 C5 H5 120.1 . . ?
C4 C5 H5 120.1 . . ?
N1 C6 C5 126.9(10) . . ?
N1 C6 H6 116.6 . . ?
C5 C6 H6 116.6 . . ?
C8 C7 C4 124.1(11) . . ?
C8 C7 H7 118.0 . . ?
C4 C7 H7 117.9 . . ?
C7 C8 C9 126.8(11) . . ?
C7 C8 H8 116.7 . . ?
C9 C8 H8 116.5 . . ?
C10 C9 C14 117.0(9) . . ?
C10 C9 C8 123.1(10) . . ?
C14 C9 C8 119.9(10) . . ?
C9 C10 C11 121.4(10) . . ?
C9 C10 H10 119.3 . . ?
C11 C10 H10 119.3 . . ?
C12 C11 C10 123.4(11) . . ?
C12 C11 H11 118.3 . . ?
C10 C11 H11 118.3 . . ?
N2 C12 C11 124.2(11) . . ?
N2 C12 C13 121.9(9) . . ?
C11 C12 C13 113.9(10) . . ?
C14 C13 C12 122.4(10) . . ?
C14 C13 H13 118.7 . . ?
C12 C13 H13 118.8 . . ?
C13 C14 C9 121.7(9) . . ?
C13 C14 H14 119.1 . . ?
C9 C14 H14 119.2 . . ?
N2 C15 C16 112.9(9) . . ?
N2 C15 H15A 109.0 . . ?
C16 C15 H15A 109.0 . . ?
N2 C15 H15B 109.0 . . ?
C16 C15 H15B 109.0 . . ?
H15A C15 H15B 107.8 . . ?
C15 C16 C17 108.0(10) . . ?
C15 C16 H16A 110.1 . . ?
C17 C16 H16A 110.4 . . ?
C15 C16 H16B 110.1 . . ?
C17 C16 H16B 109.9 . . ?
H16A C16 H16B 108.4 . . ?
C16 C17 C18 109.1(12) . . ?
C16 C17 H17A 110.1 . . ?
C18 C17 H17A 109.9 . . ?
C16 C17 H17B 109.7 . . ?
C18 C17 H17B 109.8 . . ?
H17A C17 H17B 108.2 . . ?
C17 C18 H18A 109.3 . . ?
C17 C18 H18B 109.6 . . ?
H18A C18 H18B 109.5 . . ?
C17 C18 H18C 109.5 . . ?
H18A C18 H18C 109.5 . . ?
H18B C18 H18C 109.5 . . ?
N2 C19 C20 113.7(12) . . ?
N2 C19 H19A 108.9 . . ?
C20 C19 H19A 109.1 . . ?
N2 C19 H19B 108.8 . . ?
C20 C19 H19B 108.5 . . ?
H19A C19 H19B 107.7 . . ?
C21 C20 C19 170(4) . . ?
C21 C20 H20A 93.8 . . ?
C19 C20 H20A 93.0 . . ?
C21 C20 H20B 92.3 . . ?
C19 C20 H20B 93.5 . . ?
H20A C20 H20B 103.0 . . ?
C20 C21 C22 169(4) . . ?
C20 C21 H21A 92.9 . . ?
C22 C21 H21A 93.3 . . ?
C20 C21 H21B 93.9 . . ?
C22 C21 H21B 94.1 . . ?
H21A C21 H21B 103.1 . . ?
C21 C22 H22A 110.1 . . ?
C21 C22 H22B 109.1 . . ?
H22A C22 H22B 109.5 . . ?
C21 C22 H22C 109.2 . . ?
H22A C22 H22C 109.5 . . ?
H22B C22 H22C 109.5 . . ?
N3 C32 C33 120.5(10) . . ?
N3 C32 C2 116.6(7) . . ?
C33 C32 C2 122.5(7) . . ?
C32 C33 C34 121.7(10) . . ?
C32 C33 H33 119.2 . . ?
C34 C33 H33 119.1 . . ?
C35 C34 C33 116.8(10) . . ?
C35 C34 C37 119.4(10) . . ?
C33 C34 C37 123.5(10) . . ?
C34 C35 C36 118.8(11) . . ?
C34 C35 H35 120.6 . . ?
C36 C35 H35 120.6 . . ?
N3 C36 C35 121.9(10) . . ?
N3 C36 H36 119.0 . . ?
C35 C36 H36 119.1 . . ?
C38 C37 C34 128.7(10) . . ?
C38 C37 H37 115.6 . . ?
C34 C37 H37 115.7 . . ?
C37 C38 C39 129.2(10) . . ?
C37 C38 H38 115.3 . . ?
C39 C38 H38 115.5 . . ?
C40 C39 C44 112.8(10) . . ?
C40 C39 C38 123.0(9) . . ?
C44 C39 C38 124.2(9) . . ?
C41 C40 C39 125.6(11) . . ?
C41 C40 H40 117.3 . . ?
C39 C40 H40 117.1 . . ?
C40 C41 C42 120.4(10) . . ?
C40 C41 H41 119.8 . . ?
C42 C41 H41 119.8 . . ?
C41 C42 N4 123.8(10) . . ?
C41 C42 C43 118.0(9) . . ?
N4 C42 C43 118.2(9) . . ?
C44 C43 C42 119.9(9) . . ?
C44 C43 H43 120.1 . . ?
C42 C43 H43 120.1 . . ?
C43 C44 C39 123.1(10) . . ?
C43 C44 H44 118.5 . . ?
C39 C44 H44 118.4 . . ?
N4 C45 C46 118.9(15) . . ?
N4 C45 H45A 107.5 . . ?
C46 C45 H45A 108.3 . . ?
N4 C45 H45B 107.5 . . ?
C46 C45 H45B 107.0 . . ?
H45A C45 H45B 107.0 . . ?
C47 C46 C45 141(3) . . ?
C47 C46 H46A 101.5 . . ?
C45 C46 H46A 102.1 . . ?
C47 C46 H46B 102.0 . . ?
C45 C46 H46B 101.1 . . ?
H46A C46 H46B 104.7 . . ?
C46 C47 C48 138(3) . . ?
C46 C47 H47A 102.7 . . ?
C48 C47 H47A 103.2 . . ?
C46 C47 H47B 102.3 . . ?
C48 C47 H47B 102.2 . . ?
H47A C47 H47B 105.0 . . ?
C47 C48 H48A 109.3 . . ?
C47 C48 H48B 110.1 . . ?
H48A C48 H48B 109.5 . . ?
C47 C48 H48C 109.0 . . ?
H48A C48 H48C 109.5 . . ?
H48B C48 H48C 109.5 . . ?
N4 C49 C50 114.2(11) . . ?
N4 C49 H49A 108.7 . . ?
C50 C49 H49A 108.6 . . ?
N4 C49 H49B 108.7 . . ?
C50 C49 H49B 108.8 . . ?
H49A C49 H49B 107.6 . . ?
C51 C50 C49 115.2(11) . . ?
C51 C50 H50A 108.3 . . ?
C49 C50 H50A 108.6 . . ?
C51 C50 H50B 108.4 . . ?
C49 C50 H50B 108.5 . . ?
H50A C50 H50B 107.5 . . ?
C52 C51 C50 116.4(11) . . ?
C52 C51 H51A 108.3 . . ?
C50 C51 H51A 108.1 . . ?
C52 C51 H51B 108.1 . . ?
C50 C51 H51B 108.2 . . ?
H51A C51 H51B 107.4 . . ?
C51 C52 H52A 109.6 . . ?
C51 C52 H52B 109.3 . . ?
H52A C52 H52B 109.5 . . ?
C51 C52 H52C 109.5 . . ?
H52A C52 H52C 109.5 . . ?
H52B C52 H52C 109.5 . . ?
N51 C62 C63 124.5(9) . . ?
N51 C62 C92 115.3(7) . . ?
C63 C62 C92 120.3(7) . . ?
C62 C63 C64 118.3(9) . . ?
C62 C63 H63 120.8 . . ?
C64 C63 H63 120.9 . . ?
C65 C64 C63 117.0(9) . . ?
C65 C64 C67 121.9(9) . . ?
C63 C64 C67 120.9(9) . . ?
C64 C65 C66 120.8(10) . . ?
C64 C65 H65 119.7 . . ?
C66 C65 H65 119.6 . . ?
N51 C66 C65 123.2(10) . . ?
N51 C66 H66 118.5 . . ?
C65 C66 H66 118.3 . . ?
C68 C67 C64 125.4(10) . . ?
C68 C67 H67 117.3 . . ?
C64 C67 H67 117.3 . . ?
C67 C68 C69 129.7(10) . . ?
C67 C68 H68 115.1 . . ?
C69 C68 H68 115.2 . . ?
C70 C69 C74 114.8(9) . . ?
C70 C69 C68 122.3(10) . . ?
C74 C69 C68 122.9(9) . . ?
C69 C70 C71 124.0(10) . . ?
C69 C70 H70 118.0 . . ?
C71 C70 H70 118.0 . . ?
C70 C71 C72 121.7(10) . . ?
C70 C71 H71 119.1 . . ?
C72 C71 H71 119.2 . . ?
C73 C72 N52 123.9(10) . . ?
C73 C72 C71 114.5(10) . . ?
N52 C72 C71 121.5(10) . . ?
C74 C73 C72 122.1(11) . . ?
C74 C73 H73 118.9 . . ?
C72 C73 H73 118.9 . . ?
C73 C74 C69 122.6(9) . . ?
C73 C74 H74 118.7 . . ?
C69 C74 H74 118.7 . . ?
N52 C75 C76 111.0(10) . . ?
N52 C75 H75A 109.1 . . ?
C76 C75 H75A 109.2 . . ?
N52 C75 H75B 109.8 . . ?
C76 C75 H75B 109.6 . . ?
H75A C75 H75B 108.0 . . ?
C77 C76 C75 107.4(11) . . ?
C77 C76 H76A 110.5 . . ?
C75 C76 H76A 110.4 . . ?
C77 C76 H76B 110.0 . . ?
C75 C76 H76B 110.1 . . ?
H76A C76 H76B 108.5 . . ?
C76 C77 C78 106.2(12) . . ?
C76 C77 H77A 110.2 . . ?
C78 C77 H77A 110.5 . . ?
C76 C77 H77B 110.7 . . ?
C78 C77 H77B 110.5 . . ?
H77A C77 H77B 108.7 . . ?
C77 C78 H78A 109.4 . . ?
C77 C78 H78B 109.5 . . ?
H78A C78 H78B 109.5 . . ?
C77 C78 H78C 109.5 . . ?
H78A C78 H78C 109.5 . . ?
H78B C78 H78C 109.5 . . ?
N52 C79 C80 105.9(12) . . ?
N52 C79 H79A 110.5 . . ?
C80 C79 H79A 110.6 . . ?
N52 C79 H79B 110.7 . . ?
C80 C79 H79B 110.5 . . ?
H79A C79 H79B 108.7 . . ?
C81 C80 C79 131.8(16) . . ?
C81 C80 H80A 104.2 . . ?
C79 C80 H80A 104.3 . . ?
C81 C80 H80B 104.5 . . ?
C79 C80 H80B 104.3 . . ?
H80A C80 H80B 105.6 . . ?
C80 C81 C82 129.8(18) . . ?
C80 C81 H81A 104.9 . . ?
C82 C81 H81A 104.9 . . ?
C80 C81 H81B 104.7 . . ?
C82 C81 H81B 104.8 . . ?
H81A C81 H81B 105.8 . . ?
C81 C82 H82A 109.3 . . ?
C81 C82 H82B 109.6 . . ?
H82A C82 H82B 109.5 . . ?
C81 C82 H82C 109.5 . . ?
H82A C82 H82C 109.5 . . ?
H82B C82 H82C 109.5 . . ?
N53 C92 C93 121.5(10) . . ?
N53 C92 C62 117.3(7) . . ?
C93 C92 C62 121.2(7) . . ?
C94 C93 C92 123.0(9) . . ?
C94 C93 H93 118.4 . . ?
C92 C93 H93 118.6 . . ?
C93 C94 C95 115.2(9) . . ?
C93 C94 C97 125.3(10) . . ?
C95 C94 C97 119.0(10) . . ?
C96 C95 C94 117.7(11) . . ?
C96 C95 H95 121.2 . . ?
C94 C95 H95 121.1 . . ?
N53 C96 C95 126.6(11) . . ?
N53 C96 H96 116.6 . . ?
C95 C96 H96 116.8 . . ?
C98 C97 C94 125.5(10) . . ?
C98 C97 H97 117.3 . . ?
C94 C97 H97 117.3 . . ?
C97 C98 C99 127.8(10) . . ?
C97 C98 H98 116.2 . . ?
C99 C98 H98 116.0 . . ?
C100 C99 C104 116.1(10) . . ?
C100 C99 C98 124.5(10) . . ?
C104 C99 C98 119.4(10) . . ?
C101 C100 C99 122.1(10) . . ?
C101 C100 H100 119.0 . . ?
C99 C100 H100 119.0 . . ?
C100 C101 C102 120.8(9) . . ?
C100 C101 H101 119.6 . . ?
C102 C101 H101 119.6 . . ?
C103 C102 N54 120.0(10) . . ?
C103 C102 C101 119.2(9) . . ?
N54 C102 C101 120.8(10) . . ?
C104 C103 C102 119.2(11) . . ?
C104 C103 H103 120.5 . . ?
C102 C103 H103 120.3 . . ?
C103 C104 C99 122.6(11) . . ?
C103 C104 H104 118.7 . . ?
C99 C104 H104 118.7 . . ?
C106 C105 N54 132.3(13) . . ?
C106 C105 H105 104.2 . . ?
N54 C105 H105 104.2 . . ?
C106 C105 H106 104.1 . . ?
N54 C105 H106 104.1 . . ?
H105 C105 H106 105.5 . . ?
C105 C106 C107 101.3(14) . . ?
C105 C106 H107 111.5 . . ?
C107 C106 H107 111.5 . . ?
C105 C106 H108 111.5 . . ?
C107 C106 H108 111.5 . . ?
H107 C106 H108 109.3 . . ?
C106 C107 C108 99.0(14) . . ?
C106 C107 H109 112.0 . . ?
C108 C107 H109 112.1 . . ?
C106 C107 H110 112.0 . . ?
C108 C107 H110 111.9 . . ?
H109 C107 H110 109.6 . . ?
C107 C108 H111 109.4 . . ?
C107 C108 H112 109.6 . . ?
H111 C108 H112 109.5 . . ?
C107 C108 H113 109.4 . . ?
H111 C108 H113 109.5 . . ?
H112 C108 H113 109.5 . . ?
N54 C109 C110 112.0(11) . . ?
N54 C109 H114 108.8 . . ?
C110 C109 H114 109.0 . . ?
N54 C109 H115 109.5 . . ?
C110 C109 H115 109.5 . . ?
H114 C109 H115 108.0 . . ?
C111 C110 C109 122.5(15) . . ?
C111 C110 H116 107.1 . . ?
C109 C110 H116 106.9 . . ?
C111 C110 H117 106.4 . . ?
C109 C110 H117 106.5 . . ?
H116 C110 H117 106.6 . . ?
C110 C111 C112 132.6(17) . . ?
C110 C111 H118 103.8 . . ?
C112 C111 H118 104.0 . . ?
C110 C111 H119 104.4 . . ?
C112 C111 H119 104.1 . . ?
H118 C111 H119 105.5 . . ?
C111 C112 H120 109.6 . . ?
C111 C112 H121 109.4 . . ?
H120 C112 H121 109.5 . . ?
C111 C112 H122 109.4 . . ?
H120 C112 H122 109.5 . . ?
H121 C112 H122 109.5 . . ?

loop_
_geom_bond_atom_site_label_1
_geom_bond_atom_site_label_2
_geom_bond_distance
_geom_bond_site_symmetry_2
_geom_bond_publ_flag
N1 C6 1.295(14) . ?
N1 C2 1.366(13) . ?
N2 C12 1.376(12) . ?
N2 C19 1.459(14) . ?
N2 C15 1.468(14) . ?
N3 C32 1.311(12) . ?
N3 C36 1.383(15) . ?
N4 C42 1.390(12) . ?
N4 C45 1.426(14) . ?
N4 C49 1.482(14) . ?
N51 C66 1.315(14) . ?
N51 C62 1.349(12) . ?
N52 C75 1.381(15) . ?
N52 C72 1.380(12) . ?
N52 C79 1.461(15) . ?
N53 C92 1.324(12) . ?
N53 C96 1.353(14) . ?
N54 C102 1.379(13) . ?
N54 C105 1.438(15) . ?
N54 C109 1.531(16) . ?
C2 C3 1.406(13) . ?
C2 C32 1.488(8) . ?
C3 C4 1.384(15) . ?
C3 H3 0.9300 . ?
C4 C5 1.414(14) . ?
C4 C7 1.461(14) . ?
C5 C6 1.355(14) . ?
C5 H5 0.9300 . ?
C6 H6 0.9300 . ?
C7 C8 1.312(14) . ?
C7 H7 0.9300 . ?
C8 C9 1.478(14) . ?
C8 H8 0.9300 . ?
C9 C10 1.376(16) . ?
C9 C14 1.393(14) . ?
C10 C11 1.404(15) . ?
C10 H10 0.9300 . ?
C11 C12 1.389(15) . ?
C11 H11 0.9300 . ?
C12 C13 1.431(14) . ?
C13 C14 1.385(13) . ?
C13 H13 0.9300 . ?
C14 H14 0.9300 . ?
C15 C16 1.534(15) . ?
C15 H15A 0.9700 . ?
C15 H15B 0.9700 . ?
C16 C17 1.520(16) . ?
C16 H16A 0.9700 . ?
C16 H16B 0.9700 . ?
C17 C18 1.537(18) . ?
C17 H17A 0.9700 . ?
C17 H17B 0.9700 . ?
C18 H18A 0.9600 . ?
C18 H18B 0.9600 . ?
C18 H18C 0.9600 . ?
C19 C20 1.575(16) . ?
C19 H19A 0.9700 . ?
C19 H19B 0.9700 . ?
C20 C21 0.833(19) . ?
C20 H20A 0.9700 . ?
C20 H20B 0.9700 . ?
C21 C22 1.38(2) . ?
C21 H21A 0.9700 . ?
C21 H21B 0.9700 . ?
C22 H22A 0.9600 . ?
C22 H22B 0.9600 . ?
C22 H22C 0.9600 . ?
C32 C33 1.369(14) . ?
C33 C34 1.407(15) . ?
C33 H33 0.9300 . ?
C34 C35 1.389(14) . ?
C34 C37 1.472(15) . ?
C35 C36 1.382(15) . ?
C35 H35 0.9300 . ?
C36 H36 0.9300 . ?
C37 C38 1.306(14) . ?
C37 H37 0.9300 . ?
C38 C39 1.454(15) . ?
C38 H38 0.9300 . ?
C39 C40 1.393(15) . ?
C39 C44 1.416(15) . ?
C40 C41 1.350(14) . ?
C40 H40 0.9300 . ?
C41 C42 1.358(14) . ?
C41 H41 0.9300 . ?
C42 C43 1.415(13) . ?
C43 C44 1.369(13) . ?
C43 H43 0.9300 . ?
C44 H44 0.9300 . ?
C45 C46 1.42(2) . ?
C45 H45A 0.9700 . ?
C45 H45B 0.9700 . ?
C46 C47 1.01(3) . ?
C46 H46A 0.9700 . ?
C46 H46B 0.9700 . ?
C47 C48 1.652(18) . ?
C47 H47A 0.9700 . ?
C47 H47B 0.9700 . ?
C48 H48A 0.9600 . ?
C48 H48B 0.9600 . ?
C48 H48C 0.9600 . ?
C49 C50 1.486(17) . ?
C49 H49A 0.9700 . ?
C49 H49B 0.9700 . ?
C50 C51 1.509(17) . ?
C50 H50A 0.9700 . ?
C50 H50B 0.9700 . ?
C51 C52 1.446(17) . ?
C51 H51A 0.9700 . ?
C51 H51B 0.9700 . ?
C52 H52A 0.9600 . ?
C52 H52B 0.9600 . ?
C52 H52C 0.9600 . ?
C62 C63 1.376(12) . ?
C62 C92 1.494(8) . ?
C63 C64 1.388(13) . ?
C63 H63 0.9300 . ?
C64 C65 1.365(14) . ?
C64 C67 1.449(13) . ?
C65 C66 1.380(14) . ?
C65 H65 0.9300 . ?
C66 H66 0.9300 . ?
C67 C68 1.354(14) . ?
C67 H67 0.9300 . ?
C68 C69 1.418(13) . ?
C68 H68 0.9300 . ?
C69 C70 1.349(14) . ?
C69 C74 1.417(14) . ?
C70 C71 1.383(15) . ?
C70 H70 0.9300 . ?
C71 C72 1.424(15) . ?
C71 H71 0.9300 . ?
C72 C73 1.393(14) . ?
C73 C74 1.382(14) . ?
C73 H73 0.9300 . ?
C74 H74 0.9300 . ?
C75 C76 1.560(19) . ?
C75 H75A 0.9700 . ?
C75 H75B 0.9700 . ?
C76 C77 1.478(19) . ?
C76 H76A 0.9700 . ?
C76 H76B 0.9700 . ?
C77 C78 1.73(2) . ?
C77 H77A 0.9700 . ?
C77 H77B 0.9700 . ?
C78 H78A 0.9600 . ?
C78 H78B 0.9600 . ?
C78 H78C 0.9600 . ?
C79 C80 1.556(19) . ?
C79 H79A 0.9700 . ?
C79 H79B 0.9700 . ?
C80 C81 1.096(17) . ?
C80 H80A 0.9700 . ?
C80 H80B 0.9700 . ?
C81 C82 1.533(17) . ?
C81 H81A 0.9700 . ?
C81 H81B 0.9700 . ?
C82 H82A 0.9600 . ?
C82 H82B 0.9600 . ?
C82 H82C 0.9600 . ?
C92 C93 1.385(13) . ?
C93 C94 1.389(14) . ?
C93 H93 0.9300 . ?
C94 C95 1.408(14) . ?
C94 C97 1.472(14) . ?
C95 C96 1.368(15) . ?
C95 H95 0.9300 . ?
C96 H96 0.9300 . ?
C97 C98 1.307(14) . ?
C97 H97 0.9300 . ?
C98 C99 1.477(14) . ?
C98 H98 0.9300 . ?
C99 C100 1.368(14) . ?
C99 C104 1.419(16) . ?
C100 C101 1.369(13) . ?
C100 H100 0.9300 . ?
C101 C102 1.391(14) . ?
C101 H101 0.9300 . ?
C102 C103 1.371(15) . ?
C103 C104 1.373(15) . ?
C103 H103 0.9300 . ?
C104 H104 0.9300 . ?
C105 C106 1.44(2) . ?
C105 H105 0.9700 . ?
C105 H106 0.9700 . ?
C106 C107 1.41(2) . ?
C106 H107 0.9700 . ?
C106 H108 0.9700 . ?
C107 C108 1.577(16) . ?
C107 H109 0.9700 . ?
C107 H110 0.9700 . ?
C108 H111 0.9600 . ?
C108 H112 0.9600 . ?
C108 H113 0.9600 . ?
C109 C110 1.536(17) . ?
C109 H114 0.9700 . ?
C109 H115 0.9700 . ?
C110 C111 1.263(19) . ?
C110 H116 0.9700 . ?
C110 H117 0.9700 . ?
C111 C112 1.334(17) . ?
C111 H118 0.9700 . ?
C111 H119 0.9700 . ?
C112 H120 0.9600 . ?
C112 H121 0.9600 . ?
C112 H122 0.9600 . ?

loop_
_geom_torsion_atom_site_label_1
_geom_torsion_atom_site_label_2
_geom_torsion_atom_site_label_3
_geom_torsion_atom_site_label_4
_geom_torsion
_geom_torsion_site_symmetry_1
_geom_torsion_site_symmetry_2
_geom_torsion_site_symmetry_3
_geom_torsion_site_symmetry_4
_geom_torsion_publ_flag
C6 N1 C2 C3 -5.6(15) . . . . ?
C6 N1 C2 C32 179.3(8) . . . . ?
N1 C2 C3 C4 5.2(15) . . . . ?
C32 C2 C3 C4 -179.9(8) . . . . ?
C2 C3 C4 C5 -5.2(14) . . . . ?
C2 C3 C4 C7 -180.0(9) . . . . ?
C3 C4 C5 C6 6.4(15) . . . . ?
C7 C4 C5 C6 -178.5(10) . . . . ?
C2 N1 C6 C5 7.0(17) . . . . ?
C4 C5 C6 N1 -7.9(18) . . . . ?
C3 C4 C7 C8 -16.8(16) . . . . ?
C5 C4 C7 C8 168.6(10) . . . . ?
C4 C7 C8 C9 179.9(10) . . . . ?
C7 C8 C9 C10 1.9(17) . . . . ?
C7 C8 C9 C14 -178.9(10) . . . . ?
C14 C9 C10 C11 3.1(16) . . . . ?
C8 C9 C10 C11 -177.6(10) . . . . ?
C9 C10 C11 C12 -2.1(17) . . . . ?
C19 N2 C12 C11 176.8(11) . . . . ?
C15 N2 C12 C11 -3.1(16) . . . . ?
C19 N2 C12 C13 -4.9(16) . . . . ?
C15 N2 C12 C13 175.1(10) . . . . ?
C10 C11 C12 N2 177.0(10) . . . . ?
C10 C11 C12 C13 -1.4(16) . . . . ?
N2 C12 C13 C14 -174.6(10) . . . . ?
C11 C12 C13 C14 3.8(15) . . . . ?
C12 C13 C14 C9 -2.9(17) . . . . ?
C10 C9 C14 C13 -0.7(16) . . . . ?
C8 C9 C14 C13 -180.0(10) . . . . ?
C12 N2 C15 C16 81.3(12) . . . . ?
C19 N2 C15 C16 -98.6(12) . . . . ?
N2 C15 C16 C17 -171.8(10) . . . . ?
C15 C16 C17 C18 -176.9(10) . . . . ?
C12 N2 C19 C20 90.8(17) . . . . ?
C15 N2 C19 C20 -89.3(15) . . . . ?
N2 C19 C20 C21 164(22) . . . . ?
C19 C20 C21 C22 -156(14) . . . . ?
C36 N3 C32 C33 -8.6(16) . . . . ?
C36 N3 C32 C2 178.1(8) . . . . ?
N1 C2 C32 N3 174.7(12) . . . . ?
C3 C2 C32 N3 -0.6(10) . . . . ?
N1 C2 C32 C33 1.6(10) . . . . ?
C3 C2 C32 C33 -173.8(12) . . . . ?
N3 C32 C33 C34 10.7(16) . . . . ?
C2 C32 C33 C34 -176.4(8) . . . . ?
C32 C33 C34 C35 -9.3(16) . . . . ?
C32 C33 C34 C37 177.5(10) . . . . ?
C33 C34 C35 C36 6.3(15) . . . . ?
C37 C34 C35 C36 179.8(10) . . . . ?
C32 N3 C36 C35 5.8(17) . . . . ?
C34 C35 C36 N3 -4.7(17) . . . . ?
C35 C34 C37 C38 -165.7(12) . . . . ?
C33 C34 C37 C38 7.3(19) . . . . ?
C34 C37 C38 C39 -176.9(11) . . . . ?
C37 C38 C39 C40 -177.5(12) . . . . ?
C37 C38 C39 C44 4.2(19) . . . . ?
C44 C39 C40 C41 2.6(17) . . . . ?
C38 C39 C40 C41 -175.9(11) . . . . ?
C39 C40 C41 C42 -4.1(18) . . . . ?
C40 C41 C42 N4 -179.8(10) . . . . ?
C40 C41 C42 C43 0.5(17) . . . . ?
C45 N4 C42 C41 4.1(17) . . . . ?
C49 N4 C42 C41 -173.0(12) . . . . ?
C45 N4 C42 C43 -176.2(11) . . . . ?
C49 N4 C42 C43 6.7(15) . . . . ?
C41 C42 C43 C44 4.3(17) . . . . ?
N4 C42 C43 C44 -175.5(10) . . . . ?
C42 C43 C44 C39 -5.8(17) . . . . ?
C40 C39 C44 C43 2.4(16) . . . . ?
C38 C39 C44 C43 -179.1(11) . . . . ?
C42 N4 C45 C46 -96(2) . . . . ?
C49 N4 C45 C46 82(2) . . . . ?
N4 C45 C46 C47 17(8) . . . . ?
C45 C46 C47 C48 171(3) . . . . ?
C42 N4 C49 C50 -88.1(13) . . . . ?
C45 N4 C49 C50 94.6(13) . . . . ?
N4 C49 C50 C51 169.6(10) . . . . ?
C49 C50 C51 C52 -178.8(11) . . . . ?
C66 N51 C62 C63 -1.6(15) . . . . ?
C66 N51 C62 C92 178.1(8) . . . . ?
N51 C62 C63 C64 -1.9(14) . . . . ?
C92 C62 C63 C64 178.3(8) . . . . ?
C62 C63 C64 C65 5.5(14) . . . . ?
C62 C63 C64 C67 -179.6(9) . . . . ?
C63 C64 C65 C66 -5.9(16) . . . . ?
C67 C64 C65 C66 179.4(10) . . . . ?
C62 N51 C66 C65 1.4(17) . . . . ?
C64 C65 C66 N51 2.4(18) . . . . ?
C65 C64 C67 C68 -156.0(11) . . . . ?
C63 C64 C67 C68 29.4(16) . . . . ?
C64 C67 C68 C69 178.3(10) . . . . ?
C67 C68 C69 C70 -171.0(12) . . . . ?
C67 C68 C69 C74 9.2(17) . . . . ?
C74 C69 C70 C71 -6.5(16) . . . . ?
C68 C69 C70 C71 173.7(10) . . . . ?
C69 C70 C71 C72 3.6(17) . . . . ?
C75 N52 C72 C73 -0.1(17) . . . . ?
C79 N52 C72 C73 -169.7(12) . . . . ?
C75 N52 C72 C71 -177.2(11) . . . . ?
C79 N52 C72 C71 13.2(16) . . . . ?
C70 C71 C72 C73 1.8(16) . . . . ?
C70 C71 C72 N52 179.1(10) . . . . ?
N52 C72 C73 C74 179.0(10) . . . . ?
C71 C72 C73 C74 -3.7(15) . . . . ?
C72 C73 C74 C69 0.7(17) . . . . ?
C70 C69 C74 C73 4.4(16) . . . . ?
C68 C69 C74 C73 -175.8(9) . . . . ?
C72 N52 C75 C76 -79.1(14) . . . . ?
C79 N52 C75 C76 91.3(13) . . . . ?
N52 C75 C76 C77 174.8(11) . . . . ?
C75 C76 C77 C78 -177.1(11) . . . . ?
C75 N52 C79 C80 95.2(14) . . . . ?
C72 N52 C79 C80 -94.5(13) . . . . ?
N52 C79 C80 C81 153(3) . . . . ?
C79 C80 C81 C82 175.3(19) . . . . ?
C96 N53 C92 C93 -1.0(15) . . . . ?
C96 N53 C92 C62 178.4(8) . . . . ?
N51 C62 C92 N53 179.5(12) . . . . ?
C63 C62 C92 N53 -0.7(9) . . . . ?
N51 C62 C92 C93 -1.2(10) . . . . ?
C63 C62 C92 C93 178.6(12) . . . . ?
N53 C92 C93 C94 -2.6(16) . . . . ?
C62 C92 C93 C94 178.1(8) . . . . ?
C92 C93 C94 C95 4.9(15) . . . . ?
C92 C93 C94 C97 177.3(10) . . . . ?
C93 C94 C95 C96 -3.8(15) . . . . ?
C97 C94 C95 C96 -176.6(10) . . . . ?
C92 N53 C96 C95 2.0(18) . . . . ?
C94 C95 C96 N53 0.5(19) . . . . ?
C93 C94 C97 C98 -18.4(17) . . . . ?
C95 C94 C97 C98 153.6(12) . . . . ?
C94 C97 C98 C99 -179.5(10) . . . . ?
C97 C98 C99 C100 -15.9(17) . . . . ?
C97 C98 C99 C104 165.1(12) . . . . ?
C104 C99 C100 C101 -0.9(15) . . . . ?
C98 C99 C100 C101 -179.8(9) . . . . ?
C99 C100 C101 C102 -1.9(16) . . . . ?
C105 N54 C102 C103 -10.3(17) . . . . ?
C109 N54 C102 C103 177.9(11) . . . . ?
C105 N54 C102 C101 170.1(12) . . . . ?
C109 N54 C102 C101 -1.7(16) . . . . ?
C100 C101 C102 C103 4.1(17) . . . . ?
C100 C101 C102 N54 -176.2(9) . . . . ?
N54 C102 C103 C104 176.8(10) . . . . ?
C101 C102 C103 C104 -3.6(18) . . . . ?
C102 C103 C104 C99 0.8(19) . . . . ?
C100 C99 C104 C103 1.4(17) . . . . ?
C98 C99 C104 C103 -179.6(10) . . . . ?
C102 N54 C105 C106 111.5(17) . . . . ?
C109 N54 C105 C106 -76(2) . . . . ?
N54 C105 C106 C107 -64(2) . . . . ?
C105 C106 C107 C108 -176.9(14) . . . . ?
C102 N54 C109 C110 85.5(13) . . . . ?
C105 N54 C109 C110 -86.9(13) . . . . ?
N54 C109 C110 C111 -167.9(16) . . . . ?
C109 C110 C111 C112 179.6(18) . . . . ?
